data_2019682
loop_
_publ_author_name
'Li, Qiang'
'Wang, Hui-Ting'
'Ye, Qiong'

_publ_section_title
;
 One- and two-dimensional Cd^II^ coordination polymers constructed from
 2-(2-methyl-1<i>H</i>-benzimidazol-1-yl)acetate ligands
;
_journal_coeditor_code WQ3072
_journal_issue 10
_journal_name_full 'Acta Crystallographica Section C'
_journal_page_first 992
_journal_page_last 997
_journal_paper_doi 10.1107/S2053229614020853
_journal_volume 70
_journal_year 2014
_chemical_formula_iupac '[Cd (C10 H9 N2 O2)2]'
_chemical_formula_moiety 'C20 H18 Cd N4 O4'
_chemical_formula_sum 'C20 H18 Cd N4 O4'
_chemical_formula_weight 490.79
_chemical_name_systematic
;
catena-poly[bis[\m~3~-(2-methylbenzimidazol-1-yl)acetato]cadmium(II)]
;
_space_group_IT_number 73
_symmetry_cell_setting orthorhombic
_symmetry_space_group_name_Hall '-I 2b 2c'
_symmetry_space_group_name_H-M 'I b c a'
_atom_sites_solution_hydrogens geom
_atom_sites_solution_primary direct
_atom_sites_solution_secondary difmap
_audit_creation_method SHELXL97
_cell_angle_alpha 90.00
_cell_angle_beta 90.00
_cell_angle_gamma 90.00
_cell_formula_units_Z 16
_cell_length_a 14.7042(4)
_cell_length_b 14.0074(4)
_cell_length_c 37.9500(9)
_cell_measurement_reflns_used 26640
_cell_measurement_temperature 293(2)
_cell_measurement_theta_max 27.575
_cell_measurement_theta_min 3.02
_cell_volume 7816.5(4)
_computing_cell_refinement
;
CrystalClear (Rigaku, 2005)
;
_computing_data_collection
;
CrystalClear (Rigaku, 2005)
;
_computing_data_reduction
;
CrystalClear (Rigaku, 2005)
;
_computing_molecular_graphics
;
DIAMOND (Brandenburg & Putz, 2005)
;
_computing_publication_material
;
SHELXL97 (Sheldrick, 2008)
;
_computing_structure_refinement
;
SHELXL97 (Sheldrick, 2008)
;
_computing_structure_solution
;
SHELXS97 (Sheldrick, 2008)
;
_diffrn_ambient_temperature 293(2)
_diffrn_measured_fraction_theta_full 0.998
_diffrn_measured_fraction_theta_max 0.998
_diffrn_measurement_device_type 'Rigaku SCXmini'
_diffrn_measurement_method \w
_diffrn_radiation_monochromator graphite
_diffrn_radiation_source 'fine-focus sealed tube'
_diffrn_radiation_type MoK\a
_diffrn_radiation_wavelength 0.71073
_diffrn_reflns_av_R_equivalents 0.0412
_diffrn_reflns_av_sigmaI/netI 0.0265
_diffrn_reflns_limit_h_max 19
_diffrn_reflns_limit_h_min -18
_diffrn_reflns_limit_k_max 18
_diffrn_reflns_limit_k_min -18
_diffrn_reflns_limit_l_max 43
_diffrn_reflns_limit_l_min -48
_diffrn_reflns_number 29375
_diffrn_reflns_theta_full 27.48
_diffrn_reflns_theta_max 27.48
_diffrn_reflns_theta_min 3.10
_diffrn_standards_decay_% 0
_diffrn_standards_interval_count 180
_diffrn_standards_interval_time 9
_diffrn_standards_number 3
_exptl_absorpt_coefficient_mu 1.152
_exptl_absorpt_correction_T_max 0.708
_exptl_absorpt_correction_T_min 0.652
_exptl_absorpt_correction_type multi-scan
_exptl_absorpt_process_details
;
(CrystalClear; Rigaku, 2005)
;
_exptl_crystal_colour colourless
_exptl_crystal_density_diffrn 1.668
_exptl_crystal_density_method 'not measured'
_exptl_crystal_description block
_exptl_crystal_F_000 3936
_exptl_crystal_size_max 0.38
_exptl_crystal_size_mid 0.34
_exptl_crystal_size_min 0.3
_refine_diff_density_max 0.425
_refine_diff_density_min -0.370
_refine_ls_extinction_method none
_refine_ls_goodness_of_fit_ref 1.138
_refine_ls_hydrogen_treatment constr
_refine_ls_matrix_type full
_refine_ls_number_parameters 265
_refine_ls_number_reflns 4479
_refine_ls_number_restraints 0
_refine_ls_restrained_S_all 1.138
_refine_ls_R_factor_all 0.0388
_refine_ls_R_factor_gt 0.0296
_refine_ls_shift/su_max 0.001
_refine_ls_shift/su_mean 0.000
_refine_ls_structure_factor_coef Fsqd
_refine_ls_weighting_details 'calc w = 1/[\s^2^(Fo^2^)+(0.0220P)^2^+9.7962P] where P=(Fo^2^+2Fc^2^)/3'
_refine_ls_weighting_scheme calc
_refine_ls_wR_factor_gt 0.0649
_refine_ls_wR_factor_ref 0.0678
_reflns_number_gt 3781
_reflns_number_total 4479
_reflns_threshold_expression I>2\s(I)
_cod_data_source_file wq3072sup1.cif
_cod_data_source_block I
_cod_database_code 2019682
_cod_database_fobs_code 2019682

loop_
_symmetry_equiv_pos_as_xyz
'x, y, z'
'-x, -y+1/2, z'
'x, -y, -z+1/2'
'-x, y+1/2, -z+1/2'
'x+1/2, y+1/2, z+1/2'
'-x+1/2, -y+1, z+1/2'
'x+1/2, -y+1/2, -z+1'
'-x+1/2, y+1, -z+1'
'-x, -y, -z'
'x, y-1/2, -z'
'-x, y, z-1/2'
'x, -y-1/2, z-1/2'
'-x+1/2, -y+1/2, -z+1/2'
'x+1/2, y, -z+1/2'
'-x+1/2, y+1/2, z'
'x+1/2, -y, z'

loop_
_atom_site_type_symbol
_atom_site_label
_atom_site_fract_x
_atom_site_fract_y
_atom_site_fract_z
_atom_site_U_iso_or_equiv
_atom_site_adp_type
_atom_site_calc_flag
_atom_site_refinement_flags
_atom_site_occupancy
_atom_site_symmetry_multiplicity
Cd Cd1 0.129398(16) 0.5000 0.2500 0.03330(8) Uani d S 1 2
Cd Cd2 0.2500 0.593964(16) 0.0000 0.03393(8) Uani d S 1 2
O O1 0.26067(13) 0.46968(13) 0.21094(6) 0.0518(5) Uani d . 1 1
O O2 0.17001(13) 0.35199(13) 0.22580(6) 0.0506(5) Uani d . 1 1
O O4 0.08714(16) 0.56909(13) 0.02627(6) 0.0578(6) Uani d . 1 1
O O3 0.20319(14) 0.47327(13) 0.03579(5) 0.0520(5) Uani d . 1 1
N N1 0.53243(13) 0.41704(14) 0.21568(5) 0.0335(4) Uani d . 1 1
N N2 0.40367(14) 0.34711(14) 0.19958(5) 0.0329(4) Uani d . 1 1
N N4 0.09618(14) 0.32183(13) 0.05082(5) 0.0342(4) Uani d . 1 1
N N3 0.16944(15) 0.19040(14) 0.03481(5) 0.0356(5) Uani d . 1 1
C C3 0.4919(2) 0.3809(2) 0.10906(7) 0.0559(8) Uani d . 1 1
H H3 0.4802 0.3721 0.0852 0.067 Uiso calc R 1 1
C C4 0.5733(2) 0.4205(2) 0.11924(8) 0.0569(8) Uani d . 1 1
H H4 0.6157 0.4363 0.1020 0.068 Uiso calc R 1 1
C C5 0.5944(2) 0.4377(2) 0.15400(7) 0.0469(7) Uani d . 1 1
H H5 0.6493 0.4656 0.1605 0.056 Uiso calc R 1 1
C C8 0.42830(18) 0.36733(19) 0.26423(6) 0.0406(6) Uani d . 1 1
H H8A 0.4810 0.3723 0.2790 0.061 Uiso calc R 1 1
H H8B 0.4004 0.3060 0.2676 0.061 Uiso calc R 1 1
H H8C 0.3857 0.4166 0.2703 0.061 Uiso calc R 1 1
C C7 0.45592(15) 0.37813(16) 0.22664(6) 0.0307(5) Uani d . 1 1
C C10 0.24304(17) 0.38308(18) 0.21353(6) 0.0351(5) Uani d . 1 1
C C2 0.4270(2) 0.3537(2) 0.13340(7) 0.0472(7) Uani d . 1 1
H H2 0.3720 0.3266 0.1266 0.057 Uiso calc R 1 1
C C9 0.31234(16) 0.30858(18) 0.20261(7) 0.0374(6) Uani d . 1 1
H H9A 0.3125 0.2574 0.2198 0.045 Uiso calc R 1 1
H H9B 0.2944 0.2816 0.1801 0.045 Uiso calc R 1 1
C C1 0.44851(16) 0.36892(17) 0.16840(6) 0.0337(5) Uani d . 1 1
C C6 0.52988(17) 0.41136(17) 0.17888(6) 0.0342(5) Uani d . 1 1
C C20 0.11966(19) 0.49194(17) 0.03585(7) 0.0389(6) Uani d . 1 1
C C15 0.1860(2) 0.1231(2) 0.09647(8) 0.0506(7) Uani d . 1 1
H H15 0.2130 0.0657 0.0899 0.061 Uiso calc R 1 1
C C14 0.1687(2) 0.1439(3) 0.13138(8) 0.0587(8) Uani d . 1 1
H H14 0.1840 0.0995 0.1486 0.070 Uiso calc R 1 1
C C19 0.05368(18) 0.41504(17) 0.04737(7) 0.0394(6) Uani d . 1 1
H H19A 0.0273 0.4330 0.0698 0.047 Uiso calc R 1 1
H H19B 0.0047 0.4109 0.0303 0.047 Uiso calc R 1 1
C C12 0.10187(19) 0.2971(2) 0.11700(7) 0.0463(7) Uani d . 1 1
H H12 0.0748 0.3543 0.1237 0.056 Uiso calc R 1 1
C C13 0.1286(2) 0.2298(3) 0.14133(8) 0.0565(8) Uani d . 1 1
H H13 0.1197 0.2421 0.1652 0.068 Uiso calc R 1 1
C C18 0.12148(19) 0.29955(18) -0.01369(7) 0.0413(6) Uani d . 1 1
H H18A 0.1713 0.3410 -0.0195 0.062 Uiso calc R 1 1
H H18B 0.0651 0.3330 -0.0170 0.062 Uiso calc R 1 1
H H18C 0.1230 0.2444 -0.0287 0.062 Uiso calc R 1 1
C C11 0.11781(16) 0.27448(19) 0.08191(7) 0.0357(5) Uani d . 1 1
C C16 0.16161(17) 0.19135(18) 0.07157(6) 0.0363(5) Uani d . 1 1
C C17 0.12932(16) 0.26905(17) 0.02374(6) 0.0326(5) Uani d . 1 1

loop_
_atom_site_aniso_label
_atom_site_aniso_U_11
_atom_site_aniso_U_22
_atom_site_aniso_U_33
_atom_site_aniso_U_12
_atom_site_aniso_U_13
_atom_site_aniso_U_23
Cd1 0.02637(13) 0.03605(14) 0.03748(15) 0.000 0.000 -0.00250(11)
Cd2 0.03733(15) 0.02713(12) 0.03732(14) 0.000 0.00199(11) 0.000
O1 0.0407(11) 0.0396(10) 0.0752(14) 0.0031(8) 0.0003(10) -0.0025(10)
O2 0.0367(11) 0.0500(11) 0.0652(14) 0.0004(8) 0.0178(10) -0.0049(9)
O4 0.0817(16) 0.0354(10) 0.0562(13) -0.0030(10) 0.0024(11) 0.0125(9)
O3 0.0498(13) 0.0408(11) 0.0655(14) -0.0089(9) 0.0116(10) 0.0007(9)
N1 0.0280(11) 0.0419(11) 0.0307(11) -0.0014(9) 0.0012(8) 0.0038(9)
N2 0.0276(10) 0.0370(11) 0.0341(11) -0.0015(8) 0.0030(8) -0.0029(9)
N4 0.0387(12) 0.0283(10) 0.0355(11) -0.0012(8) 0.0042(9) 0.0006(8)
N3 0.0424(12) 0.0324(10) 0.0320(11) 0.0026(9) -0.0055(9) -0.0004(9)
C3 0.067(2) 0.072(2) 0.0283(15) 0.0027(16) 0.0006(14) 0.0008(14)
C4 0.057(2) 0.077(2) 0.0364(16) -0.0037(16) 0.0138(14) 0.0127(14)
C5 0.0411(15) 0.0571(17) 0.0424(16) -0.0062(13) 0.0054(12) 0.0096(13)
C8 0.0410(15) 0.0480(15) 0.0327(14) -0.0059(12) 0.0042(11) 0.0022(11)
C7 0.0272(12) 0.0326(12) 0.0324(13) 0.0028(9) 0.0018(9) 0.0012(10)
C10 0.0307(13) 0.0411(13) 0.0336(13) 0.0007(11) -0.0040(11) -0.0037(10)
C2 0.0464(17) 0.0543(17) 0.0409(16) -0.0009(13) -0.0051(13) -0.0064(13)
C9 0.0303(13) 0.0374(13) 0.0445(15) -0.0030(10) 0.0035(11) -0.0063(11)
C1 0.0314(13) 0.0363(12) 0.0332(13) 0.0047(10) 0.0016(10) -0.0001(10)
C6 0.0315(13) 0.0378(13) 0.0333(13) 0.0024(10) 0.0017(10) 0.0028(10)
C20 0.0562(18) 0.0318(13) 0.0287(13) -0.0073(12) 0.0082(11) -0.0040(10)
C15 0.0486(17) 0.0564(17) 0.0467(18) 0.0098(14) -0.0077(13) 0.0074(14)
C14 0.055(2) 0.082(2) 0.0387(17) 0.0079(17) -0.0069(14) 0.0173(15)
C19 0.0413(15) 0.0320(13) 0.0448(15) 0.0039(10) 0.0108(12) 0.0012(11)
C12 0.0467(16) 0.0540(17) 0.0382(15) -0.0086(13) 0.0069(12) -0.0058(13)
C13 0.0529(19) 0.085(2) 0.0311(16) -0.0061(16) -0.0006(13) -0.0007(15)
C18 0.0507(17) 0.0359(14) 0.0373(14) 0.0055(12) -0.0028(12) 0.0026(11)
C11 0.0315(13) 0.0400(13) 0.0356(14) -0.0083(11) -0.0002(10) -0.0006(11)
C16 0.0351(13) 0.0399(13) 0.0340(13) -0.0028(11) -0.0028(10) 0.0004(11)
C17 0.0342(13) 0.0305(11) 0.0331(13) -0.0034(10) -0.0017(10) -0.0002(10)

loop_
_atom_type_symbol
_atom_type_description
_atom_type_scat_dispersion_real
_atom_type_scat_dispersion_imag
_atom_type_scat_source
C C 0.0033 0.0016 'International Tables Vol C Tables 4.2.6.8 and 6.1.1.4'
Cd Cd -0.8075 1.2024 'International Tables Vol C Tables 4.2.6.8 and 6.1.1.4'
N N 0.0061 0.0033 'International Tables Vol C Tables 4.2.6.8 and 6.1.1.4'
O O 0.0106 0.0060 'International Tables Vol C Tables 4.2.6.8 and 6.1.1.4'
H H 0.0000 0.0000 'International Tables Vol C Tables 4.2.6.8 and 6.1.1.4'

loop_
_geom_angle_atom_site_label_1
_geom_angle_atom_site_label_2
_geom_angle_atom_site_label_3
_geom_angle_site_symmetry_1
_geom_angle_site_symmetry_3
_geom_angle
_geom_angle_publ_flag
N1 Cd1 N1 16_465 14_455 101.51(10) y
N1 Cd1 O2 16_465 3_565 86.07(7) ?
N1 Cd1 O2 14_455 3_565 113.00(7) ?
N1 Cd1 O2 16_465 . 113.00(7) ?
N1 Cd1 O2 14_455 . 86.07(7) ?
O2 Cd1 O2 3_565 . 150.49(10) ?
N1 Cd1 O1 16_465 3_565 138.79(7) ?
N1 Cd1 O1 14_455 3_565 103.66(7) ?
O2 Cd1 O1 3_565 3_565 54.13(6) ?
O2 Cd1 O1 . 3_565 100.84(7) ?
N1 Cd1 O1 16_465 . 103.66(7) ?
N1 Cd1 O1 14_455 . 138.79(7) ?
O2 Cd1 O1 3_565 . 100.84(7) ?
O2 Cd1 O1 . . 54.13(6) y
O1 Cd1 O1 3_565 . 77.24(10) ?
N1 Cd1 C10 16_465 3_565 111.87(7) ?
N1 Cd1 C10 14_455 3_565 113.91(7) ?
O2 Cd1 C10 3_565 3_565 27.30(7) ?
O2 Cd1 C10 . 3_565 125.13(7) ?
O1 Cd1 C10 3_565 3_565 27.21(7) ?
O1 Cd1 C10 . 3_565 85.91(7) ?
N3 Cd2 N3 15 10_565 105.44(10) y
N3 Cd2 O3 15 8_544 130.02(8) ?
N3 Cd2 O3 10_565 8_544 104.90(7) ?
N3 Cd2 O3 15 . 104.90(7) ?
N3 Cd2 O3 10_565 . 130.02(8) ?
O3 Cd2 O3 8_544 . 84.02(10) ?
N3 Cd2 O4 15 8_544 79.65(7) ?
N3 Cd2 O4 10_565 8_544 109.94(7) ?
O3 Cd2 O4 8_544 8_544 52.90(7) ?
O3 Cd2 O4 . 8_544 113.91(7) ?
N3 Cd2 O4 15 . 109.94(7) ?
N3 Cd2 O4 10_565 . 79.65(7) ?
O3 Cd2 O4 8_544 . 113.91(7) ?
O3 Cd2 O4 . . 52.90(7) y
O4 Cd2 O4 8_544 . 164.70(8) ?
N3 Cd2 C20 15 8_544 103.75(8) ?
N3 Cd2 C20 10_565 8_544 113.06(7) ?
O3 Cd2 C20 8_544 8_544 26.86(7) ?
O3 Cd2 C20 . 8_544 96.90(7) ?
O4 Cd2 C20 8_544 8_544 26.48(7) ?
O4 Cd2 C20 . 8_544 139.18(7) ?
C10 O1 Cd1 . . 87.56(15) ?
C10 O2 Cd1 . . 93.25(15) ?
C20 O4 Cd2 . . 82.79(17) ?
C20 O3 Cd2 . . 98.18(16) ?
C7 N1 C6 . . 105.6(2) ?
C7 N1 Cd1 . 14 124.82(16) ?
C6 N1 Cd1 . 14 128.54(15) ?
C7 N2 C1 . . 107.83(19) ?
C7 N2 C9 . . 125.7(2) ?
C1 N2 C9 . . 126.0(2) ?
C17 N4 C11 . . 107.5(2) ?
C17 N4 C19 . . 125.1(2) ?
C11 N4 C19 . . 127.1(2) ?
C17 N3 C16 . . 105.8(2) ?
C17 N3 Cd2 . 10 123.71(17) ?
C16 N3 Cd2 . 10 129.78(16) ?
C4 C3 C2 . . 121.6(3) ?
C4 C3 H3 . . 119.2 ?
C2 C3 H3 . . 119.2 ?
C3 C4 C5 . . 122.4(3) ?
C3 C4 H4 . . 118.8 ?
C5 C4 H4 . . 118.8 ?
C4 C5 C6 . . 116.8(3) ?
C4 C5 H5 . . 121.6 ?
C6 C5 H5 . . 121.6 ?
C7 C8 H8A . . 109.5 ?
C7 C8 H8B . . 109.5 ?
H8A C8 H8B . . 109.5 ?
C7 C8 H8C . . 109.5 ?
H8A C8 H8C . . 109.5 ?
H8B C8 H8C . . 109.5 ?
N1 C7 N2 . . 112.2(2) ?
N1 C7 C8 . . 125.2(2) ?
N2 C7 C8 . . 122.6(2) ?
O1 C10 O2 . . 123.3(2) ?
O1 C10 C9 . . 120.6(2) ?
O2 C10 C9 . . 116.1(2) ?
C3 C2 C1 . . 116.3(3) ?
C3 C2 H2 . . 121.9 ?
C1 C2 H2 . . 121.9 ?
N2 C9 C10 . . 112.8(2) ?
N2 C9 H9A . . 109.0 ?
C10 C9 H9A . . 109.0 ?
N2 C9 H9B . . 109.0 ?
C10 C9 H9B . . 109.0 ?
H9A C9 H9B . . 107.8 ?
C2 C1 N2 . . 132.6(2) ?
C2 C1 C6 . . 122.4(2) ?
N2 C1 C6 . . 105.0(2) ?
C5 C6 C1 . . 120.4(2) ?
C5 C6 N1 . . 130.2(2) ?
C1 C6 N1 . . 109.4(2) ?
O4 C20 O3 . . 124.0(2) ?
O4 C20 C19 . . 117.3(3) ?
O3 C20 C19 . . 118.6(2) ?
C14 C15 C16 . . 117.3(3) ?
C14 C15 H15 . . 121.3 ?
C16 C15 H15 . . 121.3 ?
C15 C14 C13 . . 121.4(3) ?
C15 C14 H14 . . 119.3 ?
C13 C14 H14 . . 119.3 ?
N4 C19 C20 . . 112.9(2) ?
N4 C19 H19A . . 109.0 ?
C20 C19 H19A . . 109.0 ?
N4 C19 H19B . . 109.0 ?
C20 C19 H19B . . 109.0 ?
H19A C19 H19B . . 107.8 ?
C13 C12 C11 . . 116.0(3) ?
C13 C12 H12 . . 122.0 ?
C11 C12 H12 . . 122.0 ?
C12 C13 C14 . . 122.1(3) ?
C12 C13 H13 . . 119.0 ?
C14 C13 H13 . . 119.0 ?
C17 C18 H18A . . 109.5 ?
C17 C18 H18B . . 109.5 ?
H18A C18 H18B . . 109.5 ?
C17 C18 H18C . . 109.5 ?
H18A C18 H18C . . 109.5 ?
H18B C18 H18C . . 109.5 ?
C16 C11 C12 . . 122.8(3) ?
C16 C11 N4 . . 105.4(2) ?
C12 C11 N4 . . 131.8(3) ?
C11 C16 C15 . . 120.3(2) ?
C11 C16 N3 . . 109.2(2) ?
C15 C16 N3 . . 130.5(2) ?
N3 C17 N4 . . 112.0(2) ?
N3 C17 C18 . . 125.4(2) ?
N4 C17 C18 . . 122.6(2) ?

loop_
_geom_bond_atom_site_label_1
_geom_bond_atom_site_label_2
_geom_bond_site_symmetry_2
_geom_bond_distance
_geom_bond_publ_flag
Cd1 N1 16_465 2.254(2) y
Cd1 N1 14_455 2.254(2) ?
Cd1 O1 3_565 2.471(2) ?
Cd1 O1 . 2.471(2) y
Cd1 O2 3_565 2.3448(19) ?
Cd1 O2 . 2.3448(19) y
Cd1 C10 3_565 2.718(2) ?
Cd2 N3 15 2.230(2) y
Cd2 N3 10_565 2.230(2) ?
Cd2 O3 8_544 2.2753(19) ?
Cd2 O3 . 2.2753(19) y
Cd2 O4 8_544 2.617(2) ?
Cd2 O4 . 2.617(2) y
Cd2 C20 8_544 2.751(3) ?
O1 C10 . 1.244(3) ?
O2 C10 . 1.249(3) ?
O4 C20 . 1.236(3) ?
O3 C20 . 1.256(3) ?
N1 C7 . 1.317(3) ?
N1 C6 . 1.400(3) ?
N1 Cd1 14 2.254(2) ?
N2 C7 . 1.354(3) ?
N2 C1 . 1.389(3) ?
N2 C9 . 1.452(3) ?
N4 C17 . 1.356(3) ?
N4 C11 . 1.390(3) ?
N4 C19 . 1.453(3) ?
N3 C17 . 1.318(3) ?
N3 C16 . 1.400(3) ?
N3 Cd2 10 2.230(2) ?
C3 C4 . 1.375(5) ?
C3 C2 . 1.381(4) ?
C3 H3 . 0.9300 ?
C4 C5 . 1.376(4) ?
C4 H4 . 0.9300 ?
C5 C6 . 1.388(3) ?
C5 H5 . 0.9300 ?
C8 C7 . 1.491(3) ?
C8 H8A . 0.9600 ?
C8 H8B . 0.9600 ?
C8 H8C . 0.9600 ?
C10 C9 . 1.516(3) ?
C2 C1 . 1.382(4) ?
C2 H2 . 0.9300 ?
C9 H9A . 0.9700 ?
C9 H9B . 0.9700 ?
C1 C6 . 1.394(3) ?
C20 C19 . 1.514(3) ?
C15 C14 . 1.381(4) ?
C15 C16 . 1.392(4) ?
C15 H15 . 0.9300 ?
C14 C13 . 1.392(5) ?
C14 H14 . 0.9300 ?
C19 H19A . 0.9700 ?
C19 H19B . 0.9700 ?
C12 C13 . 1.377(4) ?
C12 C11 . 1.389(4) ?
C12 H12 . 0.9300 ?
C13 H13 . 0.9300 ?
C18 C17 . 1.488(3) ?
C18 H18A . 0.9600 ?
C18 H18B . 0.9600 ?
C18 H18C . 0.9600 ?
C11 C16 . 1.387(4) ?

loop_
_geom_torsion_atom_site_label_1
_geom_torsion_atom_site_label_2
_geom_torsion_atom_site_label_3
_geom_torsion_atom_site_label_4
_geom_torsion_site_symmetry_1
_geom_torsion
N1 Cd1 O1 C10 16_465 -116.07(15)
N1 Cd1 O1 C10 14_455 10.0(2)
O2 Cd1 O1 C10 3_565 155.38(15)
O2 Cd1 O1 C10 . -7.38(14)
O1 Cd1 O1 C10 3_565 106.30(17)
C10 Cd1 O1 C10 3_565 132.41(14)
N1 Cd1 O2 C10 16_465 97.92(16)
N1 Cd1 O2 C10 14_455 -161.24(16)
O2 Cd1 O2 C10 3_565 -28.88(15)
O1 Cd1 O2 C10 3_565 -58.06(16)
O1 Cd1 O2 C10 . 7.36(14)
C10 Cd1 O2 C10 3_565 -44.6(2)
N3 Cd2 O4 C20 15 -101.91(16)
N3 Cd2 O4 C20 10_565 155.28(17)
O3 Cd2 O4 C20 8_544 53.46(17)
O3 Cd2 O4 C20 . -7.98(15)
O4 Cd2 O4 C20 8_544 25.06(15)
C20 Cd2 O4 C20 8_544 41.8(2)
N3 Cd2 O3 C20 15 111.83(16)
N3 Cd2 O3 C20 10_565 -13.8(2)
O3 Cd2 O3 C20 8_544 -118.29(19)
O4 Cd2 O3 C20 8_544 -163.07(15)
O4 Cd2 O3 C20 . 7.88(15)
C20 Cd2 O3 C20 8_544 -141.91(14)
C2 C3 C4 C5 . -1.6(5)
C3 C4 C5 C6 . 1.2(5)
C6 N1 C7 N2 . 0.2(3)
Cd1 N1 C7 N2 14 169.31(15)
C6 N1 C7 C8 . 179.6(2)
Cd1 N1 C7 C8 14 -11.3(3)
C1 N2 C7 N1 . -1.2(3)
C9 N2 C7 N1 . -174.4(2)
C1 N2 C7 C8 . 179.4(2)
C9 N2 C7 C8 . 6.2(4)
Cd1 O1 C10 O2 . 13.5(3)
Cd1 O1 C10 C9 . -164.6(2)
Cd1 O2 C10 O1 . -14.3(3)
Cd1 O2 C10 C9 . 163.97(19)
C4 C3 C2 C1 . 0.2(5)
C7 N2 C9 C10 . 68.6(3)
C1 N2 C9 C10 . -103.4(3)
O1 C10 C9 N2 . 17.0(3)
O2 C10 C9 N2 . -161.3(2)
C3 C2 C1 N2 . -176.4(3)
C3 C2 C1 C6 . 1.5(4)
C7 N2 C1 C2 . 179.7(3)
C9 N2 C1 C2 . -7.1(4)
C7 N2 C1 C6 . 1.6(3)
C9 N2 C1 C6 . 174.8(2)
C4 C5 C6 C1 . 0.6(4)
C4 C5 C6 N1 . 178.0(3)
C2 C1 C6 C5 . -1.9(4)
N2 C1 C6 C5 . 176.4(2)
C2 C1 C6 N1 . -179.9(2)
N2 C1 C6 N1 . -1.5(3)
C7 N1 C6 C5 . -176.8(3)
Cd1 N1 C6 C5 14 14.6(4)
C7 N1 C6 C1 . 0.8(3)
Cd1 N1 C6 C1 14 -167.70(16)
Cd2 O4 C20 O3 . 14.0(3)
Cd2 O4 C20 C19 . -164.3(2)
Cd2 O3 C20 O4 . -16.2(3)
Cd2 O3 C20 C19 . 162.1(2)
C16 C15 C14 C13 . -0.2(5)
C17 N4 C19 C20 . -67.7(3)
C11 N4 C19 C20 . 106.0(3)
O4 C20 C19 N4 . 167.6(2)
O3 C20 C19 N4 . -10.8(4)
C11 C12 C13 C14 . -0.4(4)
C15 C14 C13 C12 . 1.9(5)
C13 C12 C11 C16 . -2.8(4)
C13 C12 C11 N4 . 176.3(3)
C17 N4 C11 C16 . -2.0(3)
C19 N4 C11 C16 . -176.6(2)
C17 N4 C11 C12 . 178.8(3)
C19 N4 C11 C12 . 4.2(4)
C12 C11 C16 C15 . 4.6(4)
N4 C11 C16 C15 . -174.7(2)
C12 C11 C16 N3 . -178.4(2)
N4 C11 C16 N3 . 2.3(3)
C14 C15 C16 C11 . -2.9(4)
C14 C15 C16 N3 . -179.1(3)
C17 N3 C16 C11 . -1.7(3)
Cd2 N3 C16 C11 10 169.00(17)
C17 N3 C16 C15 . 174.9(3)
Cd2 N3 C16 C15 10 -14.4(4)
C16 N3 C17 N4 . 0.4(3)
Cd2 N3 C17 N4 10 -171.01(15)
C16 N3 C17 C18 . 179.3(2)
Cd2 N3 C17 C18 10 7.9(3)
C11 N4 C17 N3 . 1.0(3)
C19 N4 C17 N3 . 175.8(2)
C11 N4 C17 C18 . -177.9(2)
C19 N4 C17 C18 . -3.2(4)
